data_4324451
loop_
_publ_author_name
'Ming Fang'
'Jefferson E. Bates'
'Sara E. Lorenz'
'David S. Lee'
'Daniel B. Rego'
'Joseph W. Ziller'
'Filipp Furche'
'William J. Evans'

_publ_section_title
;
 (N2)3- Radical Chemistry via Trivalent Lanthanide Salt/Alkali Metal
 Reduction of Dinitrogen: New Syntheses and Examples of (N2)2- and (N2)3-
 Complexes and Density Functional Theory Comparisons of Closed Shell Sc3+,
 Y3+, and Lu3+ versus 4f9 Dy3+
;
_journal_name_full 'Inorganic Chemistry'
_journal_page_first 1459
_journal_page_last 1469
_journal_paper_doi 10.1021/ic102016k
_journal_volume 50
_journal_year 2011
_chemical_formula_sum 'C41 H93 K N3 O7 Si6 Y'
_chemical_formula_weight 1036.73
_chemical_name_systematic
; 
 ? 
;
_space_group_IT_number 14
_symmetry_cell_setting monoclinic
_symmetry_space_group_name_Hall '-P 2ybc'
_symmetry_space_group_name_H-M 'P 1 21/c 1'
_atom_sites_solution_hydrogens geom
_atom_sites_solution_primary direct
_atom_sites_solution_secondary difmap
_audit_creation_method SHELXTL
_cell_angle_alpha 90.00
_cell_angle_beta 98.4181(5)
_cell_angle_gamma 90.00
_cell_formula_units_Z 4
_cell_length_a 12.0874(5)
_cell_length_b 30.8857(12)
_cell_length_c 15.7704(6)
_cell_measurement_reflns_used 9876
_cell_measurement_temperature 93(2)
_cell_measurement_theta_max 28.28
_cell_measurement_theta_min 2.39
_cell_volume 5824.1(4)
_computing_cell_refinement 'Bruker SAINT'
_computing_data_collection 'Bruker APEX2'
_computing_data_reduction 'Bruker SAINT'
_computing_molecular_graphics 'Bruker SHELXTL'
_computing_publication_material 'Bruker SHELXTL'
_computing_structure_refinement 'SHELXL-97 (Sheldrick, 2008)'
_computing_structure_solution 'SHELXS-97 (Sheldrick, 2008)'
_diffrn_ambient_temperature 93(2)
_diffrn_measured_fraction_theta_full 0.999
_diffrn_measured_fraction_theta_max 0.929
_diffrn_measurement_device_type 'Bruker APEX-II CCD'
_diffrn_measurement_method '\f and \w scans'
_diffrn_radiation_monochromator graphite
_diffrn_radiation_source 'fine-focus sealed tube'
_diffrn_radiation_type MoK\a
_diffrn_radiation_wavelength 0.71073
_diffrn_reflns_av_R_equivalents 0.0234
_diffrn_reflns_av_sigmaI/netI 0.0244
_diffrn_reflns_limit_h_max 13
_diffrn_reflns_limit_h_min -16
_diffrn_reflns_limit_k_max 41
_diffrn_reflns_limit_k_min -41
_diffrn_reflns_limit_l_max 18
_diffrn_reflns_limit_l_min -20
_diffrn_reflns_number 52155
_diffrn_reflns_theta_full 25.50
_diffrn_reflns_theta_max 28.85
_diffrn_reflns_theta_min 1.86
_exptl_absorpt_coefficient_mu 1.238
_exptl_absorpt_correction_T_max 0.7062
_exptl_absorpt_correction_T_min 0.6144
_exptl_absorpt_correction_type numerical
_exptl_absorpt_process_details 'Bruker SADABS'
_exptl_crystal_colour colorless
_exptl_crystal_density_diffrn 1.182
_exptl_crystal_density_meas ?
_exptl_crystal_description irregular
_exptl_crystal_F_000 2232
_exptl_crystal_size_max 0.44
_exptl_crystal_size_mid 0.37
_exptl_crystal_size_min 0.30
_refine_diff_density_max 0.631
_refine_diff_density_min -0.300
_refine_diff_density_rms 0.049
_refine_ls_extinction_method none
_refine_ls_goodness_of_fit_ref 1.025
_refine_ls_hydrogen_treatment constr
_refine_ls_matrix_type full
_refine_ls_number_parameters 560
_refine_ls_number_reflns 14195
_refine_ls_number_restraints 0
_refine_ls_restrained_S_all 1.025
_refine_ls_R_factor_all 0.0393
_refine_ls_R_factor_gt 0.0293
_refine_ls_shift/su_max 0.001
_refine_ls_shift/su_mean 0.000
_refine_ls_structure_factor_coef Fsqd
_refine_ls_weighting_details 'calc w=1/[\s^2^(Fo^2^)+(0.0374P)^2^+2.0523P] where P=(Fo^2^+2Fc^2^)/3'
_refine_ls_weighting_scheme calc
_refine_ls_wR_factor_gt 0.0702
_refine_ls_wR_factor_ref 0.0739
_reflns_number_gt 12111
_reflns_number_total 14195
_reflns_threshold_expression >2sigma(I)
_cod_data_source_file ic102016k_si_002_5.cif
_cod_data_source_block mf59
_cod_depositor_comments
;
The following automatic conversions were performed:

'_exptl_crystal_density_meas' value 'none' was changed to '?' - the
value is perceived as not measured.

Automatic conversion script
Id: cif_fix_values 3008 2015-01-20 13:52:24Z robertas 
;
_cod_database_code 4324451

loop_
_symmetry_equiv_pos_as_xyz
'x, y, z'
'-x, y+1/2, -z+1/2'
'-x, -y, -z'
'x, -y-1/2, z-1/2'

loop_
_atom_site_label
_atom_site_type_symbol
_atom_site_fract_x
_atom_site_fract_y
_atom_site_fract_z
_atom_site_U_iso_or_equiv
_atom_site_adp_type
_atom_site_occupancy
_atom_site_symmetry_multiplicity
_atom_site_calc_flag
_atom_site_refinement_flags
Y1 Y 0.011835(12) 0.119899(4) 0.278105(9) 0.01570(5) Uani 0.9160(6) 1 d P
Y2 Y 0.06435(14) 0.09862(5) 0.33730(11) 0.0209(5) Uani 0.0840(6) 1 d P
N1 N 0.03630(10) 0.15805(4) 0.40525(8) 0.0232(3) Uani 1 1 d .
N2 N -0.10660(10) 0.06255(4) 0.27037(8) 0.0196(2) Uani 1 1 d .
N3 N 0.17737(10) 0.11032(4) 0.23479(8) 0.0185(2) Uani 1 1 d .
Si1 Si 0.08120(3) 0.210125(13) 0.39976(3) 0.02462(9) Uani 1 1 d .
Si2 Si 0.01134(4) 0.134294(15) 0.49824(3) 0.02785(10) Uani 1 1 d .
Si3 Si -0.23904(3) 0.081343(13) 0.27065(3) 0.02042(9) Uani 1 1 d .
Si4 Si -0.07803(3) 0.010524(12) 0.24458(3) 0.02153(9) Uani 1 1 d .
Si5 Si 0.30601(3) 0.098313(13) 0.28802(3) 0.02029(9) Uani 1 1 d .
Si6 Si 0.13722(3) 0.127417(13) 0.13036(3) 0.01997(8) Uani 1 1 d .
C1 C -0.00531(14) 0.25058(5) 0.44991(12) 0.0317(4) Uani 1 1 d .
H1A H -0.0823 0.2499 0.4201 0.048 Uiso 1 1 calc R
H1B H 0.0260 0.2796 0.4454 0.048 Uiso 1 1 calc R
H1C H -0.0048 0.2433 0.5105 0.048 Uiso 1 1 calc R
C2 C 0.23055(14) 0.21868(6) 0.44922(14) 0.0398(4) Uani 1 1 d .
H2A H 0.2372 0.2151 0.5115 0.060 Uiso 1 1 calc R
H2B H 0.2541 0.2480 0.4360 0.060 Uiso 1 1 calc R
H2C H 0.2783 0.1974 0.4260 0.060 Uiso 1 1 calc R
C3 C 0.07547(15) 0.22608(5) 0.28413(12) 0.0348(4) Uani 1 1 d .
H3A H 0.0000 0.2209 0.2536 0.052 Uiso 1 1 calc R
H3B H 0.1295 0.2088 0.2580 0.052 Uiso 1 1 calc R
H3C H 0.0939 0.2569 0.2806 0.052 Uiso 1 1 calc R
C4 C 0.11546(18) 0.14916(6) 0.59476(12) 0.0429(5) Uani 1 1 d .
H4A H 0.1908 0.1409 0.5848 0.064 Uiso 1 1 calc R
H4B H 0.0969 0.1339 0.6452 0.064 Uiso 1 1 calc R
H4C H 0.1129 0.1805 0.6044 0.064 Uiso 1 1 calc R
C5 C -0.12872(16) 0.14946(6) 0.52778(12) 0.0380(4) Uani 1 1 d .
H5A H -0.1866 0.1455 0.4780 0.057 Uiso 1 1 calc R
H5B H -0.1273 0.1798 0.5459 0.057 Uiso 1 1 calc R
H5C H -0.1452 0.1310 0.5748 0.057 Uiso 1 1 calc R
C6 C 0.01426(16) 0.07376(6) 0.49015(11) 0.0347(4) Uani 1 1 d .
H6A H 0.0900 0.0642 0.4840 0.052 Uiso 1 1 calc R
H6B H -0.0381 0.0644 0.4401 0.052 Uiso 1 1 calc R
H6C H -0.0076 0.0610 0.5421 0.052 Uiso 1 1 calc R
C7 C -0.34065(13) 0.06505(5) 0.17371(11) 0.0289(3) Uani 1 1 d .
H7A H -0.3552 0.0339 0.1759 0.043 Uiso 1 1 calc R
H7B H -0.3087 0.0718 0.1216 0.043 Uiso 1 1 calc R
H7C H -0.4109 0.0810 0.1732 0.043 Uiso 1 1 calc R
C8 C -0.30192(14) 0.06458(6) 0.36760(11) 0.0297(3) Uani 1 1 d .
H8A H -0.2522 0.0733 0.4195 0.045 Uiso 1 1 calc R
H8B H -0.3116 0.0331 0.3674 0.045 Uiso 1 1 calc R
H8C H -0.3748 0.0786 0.3665 0.045 Uiso 1 1 calc R
C9 C -0.23615(13) 0.14246(5) 0.27148(10) 0.0250(3) Uani 1 1 d .
H9A H -0.1873 0.1526 0.3227 0.038 Uiso 1 1 calc R
H9B H -0.3120 0.1536 0.2720 0.038 Uiso 1 1 calc R
H9C H -0.2077 0.1530 0.2202 0.038 Uiso 1 1 calc R
C10 C -0.09880(15) 0.00206(6) 0.12535(11) 0.0338(4) Uani 1 1 d .
H10A H -0.1768 0.0081 0.1018 0.051 Uiso 1 1 calc R
H10B H -0.0808 -0.0280 0.1128 0.051 Uiso 1 1 calc R
H10C H -0.0496 0.0216 0.0993 0.051 Uiso 1 1 calc R
C11 C -0.16941(14) -0.03095(5) 0.28769(12) 0.0336(4) Uani 1 1 d .
H11A H -0.2472 -0.0268 0.2612 0.050 Uiso 1 1 calc R
H11B H -0.1639 -0.0276 0.3500 0.050 Uiso 1 1 calc R
H11C H -0.1447 -0.0601 0.2744 0.050 Uiso 1 1 calc R
C12 C 0.07106(14) -0.00374(5) 0.28570(13) 0.0332(4) Uani 1 1 d .
H12A H 0.0837 -0.0016 0.3484 0.050 Uiso 1 1 calc R
H12B H 0.1211 0.0163 0.2617 0.050 Uiso 1 1 calc R
H12C H 0.0862 -0.0334 0.2685 0.050 Uiso 1 1 calc R
C13 C 0.29987(15) 0.08593(6) 0.40286(11) 0.0344(4) Uani 1 1 d .
H13A H 0.2518 0.0607 0.4068 0.052 Uiso 1 1 calc R
H13B H 0.2693 0.1109 0.4299 0.052 Uiso 1 1 calc R
H13C H 0.3753 0.0797 0.4323 0.052 Uiso 1 1 calc R
C14 C 0.40942(14) 0.14386(5) 0.28711(12) 0.0325(4) Uani 1 1 d .
H14A H 0.3761 0.1708 0.3041 0.049 Uiso 1 1 calc R
H14B H 0.4290 0.1471 0.2293 0.049 Uiso 1 1 calc R
H14C H 0.4770 0.1374 0.3275 0.049 Uiso 1 1 calc R
C15 C 0.37182(13) 0.04986(5) 0.24361(12) 0.0305(4) Uani 1 1 d .
H15A H 0.3266 0.0241 0.2503 0.046 Uiso 1 1 calc R
H15B H 0.4474 0.0457 0.2747 0.046 Uiso 1 1 calc R
H15C H 0.3758 0.0545 0.1827 0.046 Uiso 1 1 calc R
C16 C 0.22514(14) 0.17345(5) 0.09847(11) 0.0289(3) Uani 1 1 d .
H16A H 0.2187 0.1984 0.1359 0.043 Uiso 1 1 calc R
H16B H 0.1989 0.1816 0.0389 0.043 Uiso 1 1 calc R
H16C H 0.3035 0.1643 0.1041 0.043 Uiso 1 1 calc R
C17 C 0.15578(15) 0.08247(5) 0.05275(11) 0.0306(4) Uani 1 1 d .
H17A H 0.1129 0.0571 0.0660 0.046 Uiso 1 1 calc R
H17B H 0.2352 0.0748 0.0577 0.046 Uiso 1 1 calc R
H17C H 0.1290 0.0921 -0.0058 0.046 Uiso 1 1 calc R
C18 C -0.00980(13) 0.14401(5) 0.12905(10) 0.0252(3) Uani 1 1 d .
H18A H -0.0644 0.1270 0.0896 0.038 Uiso 1 1 calc R
H18B H -0.0229 0.1755 0.1213 0.038 Uiso 1 1 calc R
K1 K 0.60587(3) 0.355767(10) 0.33407(2) 0.02353(7) Uani 1 1 d .
O1 O 0.41260(10) 0.39976(4) 0.36476(7) 0.0316(3) Uani 1 1 d .
O2 O 0.62815(10) 0.43501(3) 0.42189(7) 0.0284(2) Uani 1 1 d .
O3 O 0.81366(9) 0.39869(4) 0.35707(7) 0.0296(2) Uani 1 1 d .
O4 O 0.79849(10) 0.31408(4) 0.29539(7) 0.0318(3) Uani 1 1 d .
O5 O 0.58076(10) 0.28013(3) 0.24197(7) 0.0301(3) Uani 1 1 d .
O6 O 0.39823(10) 0.31327(4) 0.31463(8) 0.0366(3) Uani 1 1 d .
O7 O 0.56668(12) 0.39891(5) 0.18453(9) 0.0495(4) Uani 1 1 d .
C19 C 0.43160(16) 0.43483(6) 0.42343(12) 0.0376(4) Uani 1 1 d .
H19A H 0.4477 0.4237 0.4828 0.045 Uiso 1 1 calc R
H19B H 0.3643 0.4534 0.4189 0.045 Uiso 1 1 calc R
C20 C 0.52868(16) 0.46043(5) 0.40249(12) 0.0361(4) Uani 1 1 d .
H20A H 0.5168 0.4682 0.3409 0.043 Uiso 1 1 calc R
H20B H 0.5362 0.4875 0.4365 0.043 Uiso 1 1 calc R
C21 C 0.72490(15) 0.45905(5) 0.40946(12) 0.0335(4) Uani 1 1 d .
H21A H 0.7352 0.4837 0.4500 0.040 Uiso 1 1 calc R
H21B H 0.7158 0.4707 0.3504 0.040 Uiso 1 1 calc R
C22 C 0.82467(15) 0.43005(5) 0.42402(11) 0.0333(4) Uani 1 1 d .
H22A H 0.8939 0.4471 0.4235 0.040 Uiso 1 1 calc R
H22B H 0.8289 0.4155 0.4804 0.040 Uiso 1 1 calc R
C23 C 0.90949(14) 0.37177(6) 0.36002(12) 0.0353(4) Uani 1 1 d .
H23A H 0.9213 0.3552 0.4143 0.042 Uiso 1 1 calc R
H23B H 0.9768 0.3896 0.3568 0.042 Uiso 1 1 calc R
C24 C 0.88994(15) 0.34154(7) 0.28550(12) 0.0392(4) Uani 1 1 d .
H24A H 0.8732 0.3582 0.2315 0.047 Uiso 1 1 calc R
H24B H 0.9578 0.3240 0.2828 0.047 Uiso 1 1 calc R
C25 C 0.77209(16) 0.28509(6) 0.22500(12) 0.0383(4) Uani 1 1 d .
H25A H 0.8391 0.2680 0.2169 0.046 Uiso 1 1 calc R
H25B H 0.7475 0.3016 0.1718 0.046 Uiso 1 1 calc R
C26 C 0.68127(17) 0.25566(5) 0.24324(12) 0.0392(4) Uani 1 1 d .
H26A H 0.6697 0.2325 0.1995 0.047 Uiso 1 1 calc R
H26B H 0.7020 0.2420 0.3001 0.047 Uiso 1 1 calc R
C27 C 0.49071(19) 0.25380(6) 0.25991(13) 0.0454(5) Uani 1 1 d .
H27A H 0.5068 0.2424 0.3191 0.055 Uiso 1 1 calc R
H27B H 0.4808 0.2290 0.2199 0.055 Uiso 1 1 calc R
C28 C 0.38728(17) 0.28042(7) 0.25006(13) 0.0488(5) Uani 1 1 d .
H28A H 0.3751 0.2939 0.1925 0.059 Uiso 1 1 calc R
H28B H 0.3220 0.2618 0.2557 0.059 Uiso 1 1 calc R
C29 C 0.30178(15) 0.33957(7) 0.31082(13) 0.0443(5) Uani 1 1 d .
H29A H 0.2364 0.3215 0.3189 0.053 Uiso 1 1 calc R
H29B H 0.2861 0.3537 0.2540 0.053 Uiso 1 1 calc R
C30 C 0.32111(15) 0.37328(7) 0.37995(12) 0.0381(4) Uani 1 1 d .
H30A H 0.2531 0.3912 0.3795 0.046 Uiso 1 1 calc R
H30B H 0.3381 0.3592 0.4367 0.046 Uiso 1 1 calc R
C31 C 0.45639(17) 0.40920(7) 0.14607(13) 0.0467(5) Uani 1 1 d .
H31A H 0.4036 0.4070 0.1883 0.056 Uiso 1 1 calc R
H31B H 0.4313 0.3895 0.0976 0.056 Uiso 1 1 calc R
C32 C 0.46334(18) 0.45428(7) 0.11562(13) 0.0461(5) Uani 1 1 d .
H32A H 0.4607 0.4752 0.1628 0.055 Uiso 1 1 calc R
H32B H 0.4018 0.4607 0.0687 0.055 Uiso 1 1 calc R
C33 C 0.5742(2) 0.45544(7) 0.08451(14) 0.0524(6) Uani 1 1 d .
H33A H 0.6089 0.4844 0.0933 0.063 Uiso 1 1 calc R
H33B H 0.5667 0.4479 0.0229 0.063 Uiso 1 1 calc R
C34 C 0.64314(17) 0.42122(8) 0.13981(15) 0.0510(5) Uani 1 1 d .
H34A H 0.6786 0.4009 0.1033 0.061 Uiso 1 1 calc R
H34B H 0.7025 0.4352 0.1807 0.061 Uiso 1 1 calc R
C35 C 0.72842(15) 0.29881(6) 0.51474(11) 0.0346(4) Uani 1 1 d .
H35A H 0.8027 0.3058 0.5067 0.041 Uiso 1 1 calc R
C36 C 0.65916(15) 0.33060(6) 0.53731(11) 0.0333(4) Uani 1 1 d .
H36A H 0.6854 0.3595 0.5455 0.040 Uiso 1 1 calc R
C37 C 0.55037(15) 0.32017(6) 0.54806(11) 0.0351(4) Uani 1 1 d .
H37A H 0.5016 0.3420 0.5632 0.042 Uiso 1 1 calc R
C38 C 0.51287(14) 0.27798(6) 0.53675(12) 0.0349(4) Uani 1 1 d .
H38A H 0.4381 0.2710 0.5436 0.042 Uiso 1 1 calc R
C39 C 0.58414(14) 0.24563(5) 0.51538(10) 0.0296(3) Uani 1 1 d .
C40 C 0.69136(14) 0.25694(6) 0.50365(11) 0.0324(4) Uani 1 1 d .
H40A H 0.7403 0.2353 0.4876 0.039 Uiso 1 1 calc R
C41 C 0.54601(17) 0.19858(6) 0.50823(14) 0.0446(5) Uani 1 1 d .
H41A H 0.5950 0.1821 0.4757 0.067 Uiso 1 1 calc R
H41B H 0.4689 0.1972 0.4786 0.067 Uiso 1 1 calc R
H41C H 0.5495 0.1862 0.5657 0.067 Uiso 1 1 calc R

loop_
_atom_site_aniso_label
_atom_site_aniso_U_11
_atom_site_aniso_U_22
_atom_site_aniso_U_33
_atom_site_aniso_U_23
_atom_site_aniso_U_13
_atom_site_aniso_U_12
Y1 0.01457(7) 0.01678(7) 0.01579(8) -0.00084(5) 0.00231(5) -0.00155(5)
Y2 0.0208(9) 0.0213(9) 0.0211(9) -0.0007(6) 0.0051(7) -0.0004(6)
N1 0.0196(6) 0.0249(6) 0.0250(7) -0.0057(5) 0.0030(5) -0.0002(5)
N2 0.0180(6) 0.0186(6) 0.0223(6) -0.0002(5) 0.0039(5) -0.0018(4)
N3 0.0173(6) 0.0203(6) 0.0181(6) 0.0001(4) 0.0029(5) -0.0009(4)
Si1 0.0180(2) 0.0231(2) 0.0329(2) -0.01004(17) 0.00418(17) -0.00092(15)
Si2 0.0280(2) 0.0321(2) 0.0222(2) -0.00256(18) -0.00049(18) 0.00037(18)
Si3 0.01767(19) 0.02222(19) 0.0218(2) 0.00146(15) 0.00423(16) -0.00104(15)
Si4 0.0196(2) 0.01682(18) 0.0277(2) 0.00007(15) 0.00186(16) -0.00191(15)
Si5 0.01651(19) 0.01907(18) 0.0245(2) -0.00332(15) 0.00039(16) 0.00034(14)
Si6 0.0197(2) 0.02326(19) 0.0176(2) 0.00062(15) 0.00481(15) -0.00231(15)
C1 0.0270(8) 0.0301(8) 0.0383(10) -0.0100(7) 0.0059(7) 0.0023(6)
C2 0.0218(8) 0.0345(9) 0.0619(13) -0.0178(9) 0.0023(8) -0.0031(7)
C3 0.0375(10) 0.0260(8) 0.0437(11) -0.0053(7) 0.0159(8) -0.0040(7)
C4 0.0490(12) 0.0446(10) 0.0302(10) -0.0043(8) -0.0103(8) -0.0016(9)
C5 0.0393(10) 0.0497(11) 0.0273(9) -0.0013(8) 0.0123(8) 0.0000(8)
C6 0.0376(10) 0.0357(9) 0.0287(9) 0.0033(7) -0.0023(7) -0.0012(7)
C7 0.0229(8) 0.0322(8) 0.0306(9) 0.0006(7) 0.0008(7) -0.0019(6)
C8 0.0240(8) 0.0376(9) 0.0291(9) 0.0035(7) 0.0089(7) -0.0027(7)
C9 0.0222(8) 0.0246(7) 0.0283(8) 0.0004(6) 0.0040(6) 0.0027(6)
C10 0.0364(10) 0.0317(8) 0.0334(9) -0.0101(7) 0.0058(8) -0.0009(7)
C11 0.0299(9) 0.0241(8) 0.0454(11) 0.0081(7) 0.0013(8) -0.0056(6)
C12 0.0237(8) 0.0252(8) 0.0496(11) -0.0001(7) 0.0012(7) 0.0027(6)
C13 0.0361(10) 0.0392(9) 0.0261(9) 0.0036(7) -0.0008(7) 0.0091(7)
C14 0.0223(8) 0.0278(8) 0.0455(11) -0.0042(7) -0.0012(7) -0.0050(6)
C15 0.0205(8) 0.0284(8) 0.0422(10) -0.0089(7) 0.0029(7) 0.0019(6)
C16 0.0281(8) 0.0315(8) 0.0287(8) 0.0060(7) 0.0096(7) -0.0035(6)
C17 0.0352(9) 0.0355(9) 0.0226(8) -0.0050(7) 0.0088(7) -0.0042(7)
C18 0.0203(7) 0.0277(7) 0.0266(8) 0.0031(6) -0.0002(6) -0.0011(6)
K1 0.02259(16) 0.02229(15) 0.02536(17) -0.00365(12) 0.00236(13) -0.00105(12)
O1 0.0277(6) 0.0422(7) 0.0264(6) 0.0003(5) 0.0088(5) 0.0036(5)
O2 0.0369(6) 0.0213(5) 0.0263(6) 0.0010(4) 0.0023(5) 0.0007(5)
O3 0.0253(6) 0.0326(6) 0.0287(6) 0.0021(5) -0.0029(5) -0.0038(5)
O4 0.0317(6) 0.0386(6) 0.0246(6) -0.0046(5) 0.0025(5) 0.0064(5)
O5 0.0401(7) 0.0208(5) 0.0303(6) -0.0022(4) 0.0079(5) -0.0051(5)
O6 0.0324(7) 0.0484(7) 0.0294(6) -0.0094(5) 0.0059(5) -0.0138(6)
O7 0.0417(8) 0.0557(9) 0.0485(9) 0.0236(7) -0.0019(7) 0.0007(7)
C19 0.0455(11) 0.0363(9) 0.0345(10) -0.0008(7) 0.0180(8) 0.0114(8)
C20 0.0492(11) 0.0260(8) 0.0350(10) -0.0016(7) 0.0124(8) 0.0105(7)
C21 0.0434(10) 0.0209(7) 0.0329(9) 0.0028(6) -0.0054(8) -0.0076(7)
C22 0.0361(9) 0.0276(8) 0.0324(9) 0.0032(7) -0.0079(7) -0.0105(7)
C23 0.0222(8) 0.0480(10) 0.0343(10) 0.0045(8) -0.0002(7) -0.0019(7)
C24 0.0256(9) 0.0590(12) 0.0338(10) 0.0011(8) 0.0069(7) 0.0048(8)
C25 0.0379(10) 0.0469(10) 0.0289(9) -0.0115(8) 0.0007(8) 0.0161(8)
C26 0.0621(13) 0.0242(8) 0.0285(9) -0.0044(7) -0.0030(8) 0.0119(8)
C27 0.0693(14) 0.0328(9) 0.0378(11) -0.0108(8) 0.0199(10) -0.0264(9)
C28 0.0479(12) 0.0642(13) 0.0360(11) -0.0177(9) 0.0120(9) -0.0346(10)
C29 0.0255(9) 0.0736(14) 0.0337(10) -0.0009(9) 0.0042(8) -0.0129(9)
C30 0.0247(9) 0.0597(12) 0.0314(9) 0.0036(8) 0.0096(7) 0.0023(8)
C31 0.0368(11) 0.0699(14) 0.0328(10) 0.0097(9) 0.0034(8) -0.0041(9)
C32 0.0539(13) 0.0461(11) 0.0353(11) -0.0110(8) -0.0037(9) 0.0143(9)
C33 0.0752(16) 0.0495(12) 0.0335(11) 0.0058(9) 0.0116(10) -0.0157(11)
C34 0.0325(10) 0.0718(15) 0.0505(13) 0.0040(11) 0.0118(9) 0.0026(10)
C35 0.0280(9) 0.0471(10) 0.0289(9) 0.0039(7) 0.0052(7) -0.0026(7)
C36 0.0408(10) 0.0327(8) 0.0258(9) 0.0038(7) 0.0029(7) -0.0045(7)
C37 0.0356(10) 0.0389(9) 0.0307(9) 0.0006(7) 0.0039(7) 0.0095(7)
C38 0.0220(8) 0.0449(10) 0.0372(10) -0.0031(8) 0.0019(7) 0.0000(7)
C39 0.0267(8) 0.0365(9) 0.0238(8) -0.0018(7) -0.0027(6) 0.0013(7)
C40 0.0286(8) 0.0420(9) 0.0262(9) 0.0004(7) 0.0030(7) 0.0050(7)
C41 0.0370(10) 0.0414(10) 0.0534(13) -0.0049(9) -0.0004(9) -0.0057(8)

loop_
_atom_type_symbol
_atom_type_description
_atom_type_scat_dispersion_real
_atom_type_scat_dispersion_imag
_atom_type_scat_source
C C 0.0033 0.0016 'International Tables Vol C Tables 4.2.6.8 and 6.1.1.4'
H H 0.0000 0.0000 'International Tables Vol C Tables 4.2.6.8 and 6.1.1.4'
N N 0.0061 0.0033 'International Tables Vol C Tables 4.2.6.8 and 6.1.1.4'
O O 0.0106 0.0060 'International Tables Vol C Tables 4.2.6.8 and 6.1.1.4'
Si Si 0.0817 0.0704 'International Tables Vol C Tables 4.2.6.8 and 6.1.1.4'
K K 0.2009 0.2494 'International Tables Vol C Tables 4.2.6.8 and 6.1.1.4'
Y Y -2.7962 3.5667 'International Tables Vol C Tables 4.2.6.8 and 6.1.1.4'

loop_
_geom_angle_atom_site_label_1
_geom_angle_atom_site_label_2
_geom_angle_atom_site_label_3
_geom_angle
Y2 Y1 N3 77.06(8)
Y2 Y1 N2 82.88(8)
N3 Y1 N2 117.89(4)
Y2 Y1 N1 68.25(8)
N3 Y1 N1 109.14(4)
N2 Y1 N1 116.42(4)
Y2 Y1 C18 149.11(9)
N3 Y1 C18 73.73(5)
N2 Y1 C18 102.03(5)
N1 Y1 C18 131.50(5)
Y1 Y2 N1 79.86(9)
Y1 Y2 N3 71.18(8)
N1 Y2 N3 111.47(8)
Y1 Y2 N2 66.98(8)
N1 Y2 N2 114.44(8)
N3 Y2 N2 108.68(8)
Si1 N1 Si2 123.20(8)
Si1 N1 Y2 134.21(8)
Si2 N1 Y2 96.92(7)
Si1 N1 Y1 116.06(7)
Si2 N1 Y1 120.75(6)
Y2 N1 Y1 31.89(5)
Si3 N2 Si4 123.03(7)
Si3 N2 Y1 108.63(6)
Si4 N2 Y1 126.88(6)
Si3 N2 Y2 125.33(7)
Si4 N2 Y2 110.13(7)
Y1 N2 Y2 30.14(4)
Si5 N3 Si6 130.31(7)
Si5 N3 Y1 132.61(7)
Si6 N3 Y1 96.43(5)
Si5 N3 Y2 102.37(7)
Si6 N3 Y2 127.32(8)
Y1 N3 Y2 31.76(5)
N1 Si1 C1 113.94(7)
N1 Si1 C2 113.95(8)
C1 Si1 C2 107.00(8)
N1 Si1 C3 109.26(7)
C1 Si1 C3 106.89(8)
C2 Si1 C3 105.23(9)
N1 Si1 Y1 37.34(4)
C1 Si1 Y1 132.33(5)
C2 Si1 Y1 119.34(6)
C3 Si1 Y1 72.42(5)
N1 Si2 C6 111.29(7)
N1 Si2 C5 112.64(8)
C6 Si2 C5 106.97(9)
N1 Si2 C4 114.11(8)
C6 Si2 C4 106.32(8)
C5 Si2 C4 104.97(9)
N1 Si2 Y2 47.68(5)
C6 Si2 Y2 63.66(7)
C5 Si2 Y2 128.98(7)
C4 Si2 Y2 126.01(8)
N2 Si3 C8 113.63(7)
N2 Si3 C7 114.09(7)
C8 Si3 C7 107.07(8)
N2 Si3 C9 108.93(6)
C8 Si3 C9 106.22(7)
C7 Si3 C9 106.37(7)
N2 Si3 Y1 41.53(4)
C8 Si3 Y1 124.03(6)
C7 Si3 Y1 128.49(5)
C9 Si3 Y1 67.45(5)
N2 Si4 C12 110.90(7)
N2 Si4 C10 111.58(7)
C12 Si4 C10 107.11(8)
N2 Si4 C11 113.90(7)
C12 Si4 C11 107.46(8)
C10 Si4 C11 105.51(8)
N2 Si4 Y2 42.05(5)
C12 Si4 Y2 69.04(6)
C10 Si4 Y2 121.48(6)
C11 Si4 Y2 132.08(7)
N3 Si5 C13 111.21(7)
N3 Si5 C15 113.40(7)
C13 Si5 C15 106.16(8)
N3 Si5 C14 113.22(7)
C13 Si5 C14 106.36(8)
C15 Si5 C14 105.94(8)
N3 Si5 Y2 45.67(5)
C13 Si5 Y2 65.66(7)
C15 Si5 Y2 123.82(6)
C14 Si5 Y2 130.09(6)
N3 Si6 C18 103.34(7)
N3 Si6 C17 110.47(7)
C18 Si6 C17 113.75(8)
N3 Si6 C16 113.16(7)
C18 Si6 C16 111.50(7)
C17 Si6 C16 104.87(7)
N3 Si6 Y1 48.19(4)
C18 Si6 Y1 55.21(5)
C17 Si6 Y1 125.08(5)
C16 Si6 Y1 129.81(5)
Si6 C18 Y1 86.41(6)
O7 K1 O5 88.06(4)
O7 K1 O4 94.70(4)
O5 K1 O4 61.65(4)
O7 K1 O1 82.36(4)
O5 K1 O1 118.25(4)
O4 K1 O1 177.06(4)
O7 K1 O2 89.57(4)
O5 K1 O2 177.59(4)
O4 K1 O2 119.01(4)
O1 K1 O2 60.96(4)
O7 K1 O6 95.51(4)
O5 K1 O6 61.09(4)
O4 K1 O6 121.24(4)
O1 K1 O6 59.46(4)
O2 K1 O6 118.76(4)
O7 K1 O3 85.35(4)
O5 K1 O3 119.76(4)
O4 K1 O3 59.40(4)
O1 K1 O3 119.96(4)
O2 K1 O3 60.42(3)
O6 K1 O3 178.84(4)
O7 K1 C36 164.06(5)
O5 K1 C36 107.89(4)
O4 K1 C36 93.06(4)
O1 K1 C36 89.74(4)
O2 K1 C36 74.49(4)
O6 K1 C36 92.33(4)
O3 K1 C36 86.66(4)
O7 K1 C35 164.82(4)
O5 K1 C35 90.22(4)
O4 K1 C35 71.30(4)
O1 K1 C35 111.60(4)
O2 K1 C35 92.19(4)
O6 K1 C35 96.85(4)
O3 K1 C35 82.42(4)
C36 K1 C35 23.11(4)
C19 O1 C30 112.57(13)
C19 O1 K1 114.97(10)
C30 O1 K1 115.97(10)
C21 O2 C20 111.47(12)
C21 O2 K1 114.12(9)
C20 O2 K1 110.86(9)
C23 O3 C22 112.72(13)
C23 O3 K1 115.86(10)
C22 O3 K1 113.60(10)
C24 O4 C25 112.26(14)
C24 O4 K1 115.73(10)
C25 O4 K1 111.06(9)
C27 O5 C26 111.68(14)
C27 O5 K1 114.25(10)
C26 O5 K1 114.52(10)
C29 O6 C28 112.79(15)
C29 O6 K1 116.99(11)
C28 O6 K1 113.41(10)
C31 O7 C34 108.57(15)
C31 O7 K1 121.34(11)
C34 O7 K1 129.19(12)
O1 C19 C20 108.49(14)
O2 C20 C19 109.00(14)
O2 C21 C22 109.12(13)
O3 C22 C21 107.95(13)
O3 C23 C24 107.81(14)
O4 C24 C23 108.85(14)
O4 C25 C26 108.73(15)
O5 C26 C25 108.95(13)
O5 C27 C28 108.68(15)
O6 C28 C27 109.24(16)
O6 C29 C30 109.13(15)
O1 C30 C29 108.57(14)
O7 C31 C32 104.80(17)
C31 C32 C33 103.05(17)
C32 C33 C34 103.61(16)
O7 C34 C33 106.09(16)
C36 C35 C40 120.53(16)
C36 C35 K1 69.42(10)
C40 C35 K1 106.24(11)
C35 C36 C37 119.40(17)
C35 C36 K1 87.47(11)
C37 C36 K1 96.93(11)
C38 C37 C36 120.11(16)
C37 C38 C39 120.31(16)
C40 C39 C38 118.50(16)
C40 C39 C41 120.73(16)
C38 C39 C41 120.73(16)
C35 C40 C39 121.13(16)

loop_
_geom_bond_atom_site_label_1
_geom_bond_atom_site_label_2
_geom_bond_distance
Y1 Y2 1.2381(17)
Y1 N3 2.2267(12)
Y1 N2 2.2696(12)
Y1 N1 2.3071(12)
Y1 C18 2.4430(16)
Y2 N1 2.177(2)
Y2 N3 2.293(2)
Y2 N2 2.447(2)
N1 Si1 1.7037(13)
N1 Si2 1.7056(14)
N2 Si3 1.7034(12)
N2 Si4 1.7051(12)
N3 Si5 1.6964(13)
N3 Si6 1.7300(13)
Si1 C1 1.8768(16)
Si1 C2 1.8775(18)
Si1 C3 1.8805(19)
Si2 C6 1.8747(18)
Si2 C5 1.8798(18)
Si2 C4 1.8844(18)
Si3 C8 1.8772(16)
Si3 C7 1.8840(17)
Si3 C9 1.8881(15)
Si4 C12 1.8761(17)
Si4 C10 1.8784(18)
Si4 C11 1.8823(16)
Si5 C13 1.8632(18)
Si5 C15 1.8778(16)
Si5 C14 1.8833(16)
Si6 C18 1.8467(16)
Si6 C17 1.8857(16)
Si6 C16 1.8870(16)
K1 O7 2.6897(14)
K1 O5 2.7441(11)
K1 O4 2.8048(12)
K1 O1 2.8051(12)
K1 O2 2.8056(11)
K1 O6 2.8090(12)
K1 O3 2.8161(12)
K1 C36 3.2693(17)
K1 C35 3.4888(18)
O1 C19 1.421(2)
O1 C30 1.424(2)
O2 C21 1.423(2)
O2 C20 1.431(2)
O3 C23 1.421(2)
O3 C22 1.425(2)
O4 C24 1.420(2)
O4 C25 1.425(2)
O5 C27 1.420(2)
O5 C26 1.428(2)
O6 C29 1.415(2)
O6 C28 1.430(2)
O7 C31 1.417(2)
O7 C34 1.420(2)
C19 C20 1.492(3)
C21 C22 1.493(2)
C23 C24 1.493(3)
C25 C26 1.485(3)
C27 C28 1.485(3)
C29 C30 1.501(3)
C31 C32 1.479(3)
C32 C33 1.493(3)
C33 C34 1.536(3)
C35 C36 1.371(3)
C35 C40 1.371(3)
C36 C37 1.388(3)
C37 C38 1.383(3)
C38 C39 1.392(2)
C39 C40 1.380(2)
C39 C41 1.524(2)
